data_4087034
loop_
_publ_author_name
'Sipos, Gell\'ert'
'Gao, Pengchao'
'Foster, Daven'
'Skelton, Brian W.'
'Sobolev, Alexandre N.'
'Dorta, Reto'

_publ_section_title
;
 In-Depth Study on Chloride Abstractions from (NHC)Ir(COD)Cl Complexes
;
_journal_issue 4
_journal_name_full Organometallics
_journal_page_first 801
_journal_paper_doi 10.1021/acs.organomet.6b00864
_journal_volume 36
_journal_year 2017
_chemical_formula_moiety 'C62 H78 Ag Cl Ir N2, C2 F6 N O4 S2'
_chemical_formula_sum 'C64 H78 Ag Cl F6 Ir N3 O4 S2'
_chemical_formula_weight 1466.93
_space_group_IT_number 14
_symmetry_cell_setting monoclinic
_symmetry_Int_Tables_number 14
_symmetry_space_group_name_Hall '-P 2ybc'
_symmetry_space_group_name_H-M 'P 1 21/c 1'
_atom_sites_solution_hydrogens geom
_audit_creation_date 2015-12-05T13:42:20-00:00
_audit_creation_method 'WinGX routine CIF_UPDATE'
_cell_angle_alpha 90
_cell_angle_beta 103.4470(10)
_cell_angle_gamma 90
_cell_formula_units_Z 4
_cell_length_a 20.0596(3)
_cell_length_b 15.45260(10)
_cell_length_c 20.0168(2)
_cell_measurement_reflns_used 18162
_cell_measurement_temperature 100(2)
_cell_measurement_theta_max 67.142
_cell_measurement_theta_min 2.329
_cell_volume 6034.57(12)
_computing_cell_refinement 'CrysAlisPro 1.171.38.41 (Rigaku OD, 2015)'
_computing_data_collection 'CrysAlisPro 1.171.38.41 (Rigaku OD, 2015)'
_computing_data_reduction 'CrysAlisPro 1.171.38.41 (Rigaku OD, 2015)'
_computing_molecular_graphics 'Diamond (Brandenburg, K., (1999)'
_computing_publication_material 'WinGX Farrugia, L. J. (1999)'
_computing_structure_refinement 'SHELXL-97 (Sheldrick, 2015)'
_computing_structure_solution 'SIR92 (Altomare et al., 1994)'
_diffrn_ambient_temperature 100(2)
_diffrn_detector 'CCD plate'
_diffrn_detector_area_resol_mean 10.4738
_diffrn_measured_fraction_theta_full 0.991
_diffrn_measured_fraction_theta_max 0.991
_diffrn_measurement_device 'four-circle diffractometer'
_diffrn_measurement_device_type 'Oxford Diffraction Gemini diffractometer'
_diffrn_measurement_method '\w scans'
_diffrn_orient_matrix_UB_11 0.0080442
_diffrn_orient_matrix_UB_12 -0.0083932
_diffrn_orient_matrix_UB_13 0.0781902
_diffrn_orient_matrix_UB_21 0.0785681
_diffrn_orient_matrix_UB_22 -0.0010716
_diffrn_orient_matrix_UB_23 0.0103173
_diffrn_orient_matrix_UB_31 0.0015023
_diffrn_orient_matrix_UB_32 0.0992591
_diffrn_orient_matrix_UB_33 0.0066902
_diffrn_radiation_monochromator mirror
_diffrn_radiation_probe x-ray
_diffrn_radiation_type CuK\a
_diffrn_radiation_wavelength 1.54178
_diffrn_reflns_av_R_equivalents 0.0467
_diffrn_reflns_av_unetI/netI 0.0662
_diffrn_reflns_Laue_measured_fraction_full 0.991
_diffrn_reflns_Laue_measured_fraction_max 0.991
_diffrn_reflns_limit_h_max 23
_diffrn_reflns_limit_h_min -23
_diffrn_reflns_limit_k_max 18
_diffrn_reflns_limit_k_min -16
_diffrn_reflns_limit_l_max 23
_diffrn_reflns_limit_l_min -23
_diffrn_reflns_number 55405
_diffrn_reflns_point_group_measured_fraction_full 0.991
_diffrn_reflns_point_group_measured_fraction_max 0.991
_diffrn_reflns_theta_full 67.314
_diffrn_reflns_theta_max 67.314
_diffrn_reflns_theta_min 2.265
_diffrn_source 'sealed X-ray tube'
_exptl_absorpt_coefficient_mu 8.439
_exptl_absorpt_correction_T_max 0.875
_exptl_absorpt_correction_T_min 0.299
_exptl_absorpt_correction_type analytical
_exptl_absorpt_process_details
;
      CrysAlisPro 1.171.38.41 (Rigaku Oxford Diffraction, 2015)
;
_exptl_crystal_colour orange
_exptl_crystal_density_diffrn 1.615
_exptl_crystal_description plate
_exptl_crystal_F_000 2968
_exptl_crystal_size_max 0.274
_exptl_crystal_size_mid 0.081
_exptl_crystal_size_min 0.015
_refine_diff_density_max 3.118
_refine_diff_density_min -0.588
_refine_diff_density_rms 0.119
_refine_ls_extinction_method none
_refine_ls_goodness_of_fit_ref 1.035
_refine_ls_hydrogen_treatment constr
_refine_ls_matrix_type full
_refine_ls_number_parameters 1011
_refine_ls_number_reflns 10729
_refine_ls_number_restraints 286
_refine_ls_restrained_S_all 1.039
_refine_ls_R_factor_all 0.0528
_refine_ls_R_factor_gt 0.0399
_refine_ls_shift/su_max 0.015
_refine_ls_shift/su_mean 0
_refine_ls_structure_factor_coef Fsqd
_refine_ls_weighting_details 'w=1/[\s^2^(Fo^2^)+(0.0660P)^2^+9.4870P] where P=(Fo^2^+2Fc^2^)/3'
_refine_ls_weighting_scheme calc
_refine_ls_wR_factor_gt 0.1005
_refine_ls_wR_factor_ref 0.11
_reflns_number_gt 8752
_reflns_number_total 10729
_reflns_threshold_expression 'I > 2\s(I)'
_cod_data_source_file om6b00864_si_003.cif
_cod_data_source_block sg643
_cod_depositor_comments 'Adding full bibliography for 4087022--4087034.cif.'
_cod_original_sg_symbol_H-M 'P 21/c'
_cod_database_code 4087034

loop_
_symmetry_equiv_pos_as_xyz
'x, y, z'
'-x, y+1/2, -z+1/2'
'-x, -y, -z'
'x, -y-1/2, z-1/2'

loop_
_atom_site_label
_atom_site_type_symbol
_atom_site_fract_x
_atom_site_fract_y
_atom_site_fract_z
_atom_site_U_iso_or_equiv
_atom_site_adp_type
_atom_site_occupancy
_atom_site_calc_flag
_atom_site_disorder_assembly
_atom_site_disorder_group
Ir1 Ir 0.76573(2) 0.47871(2) 0.43291(2) 0.03015(8) Uani 1 d . .
Ag1 Ag 0.74536(2) 0.43880(2) 0.29158(2) 0.04316(11) Uani 1 d . .
Cl1 Cl 0.85843(6) 0.48270(7) 0.37780(6) 0.0365(3) Uani 1 d . .
C11 C 0.8107(3) 0.3624(4) 0.4873(3) 0.0485(14) Uani 1 d . .
H11 H 0.8541 0.383 0.4829 0.058 Uiso 1 calc . .
C12 C 0.7673(3) 0.3339(3) 0.4291(3) 0.0434(13) Uani 1 d . .
H12 H 0.7816 0.3383 0.3872 0.052 Uiso 1 calc . .
C13 C 0.6971(3) 0.2953(3) 0.4269(3) 0.0457(13) Uani 1 d . .
H13A H 0.696 0.2721 0.4727 0.055 Uiso 1 calc . .
H13B H 0.6883 0.2469 0.3936 0.055 Uiso 1 calc . .
C14 C 0.6410(3) 0.3641(3) 0.4058(3) 0.0431(12) Uani 1 d . .
H14A H 0.6283 0.3685 0.3551 0.052 Uiso 1 calc . .
H14B H 0.5998 0.3458 0.4213 0.052 Uiso 1 calc . .
C15 C 0.6634(2) 0.4512(3) 0.4355(3) 0.0390(12) Uani 1 d . .
H15 H 0.6514 0.4997 0.4059 0.047 Uiso 1 calc . .
C16 C 0.7004(3) 0.4680(3) 0.5028(3) 0.0453(14) Uani 1 d . .
H16 H 0.7109 0.5267 0.5149 0.054 Uiso 1 calc . .
C17 C 0.7254(4) 0.3995(4) 0.5586(3) 0.0555(16) Uani 1 d . .
H17A H 0.6925 0.3507 0.5516 0.067 Uiso 1 calc . .
H17B H 0.7266 0.4251 0.6042 0.067 Uiso 1 calc . .
C18 C 0.7973(4) 0.3648(4) 0.5576(3) 0.0592(17) Uani 1 d . .
H18A H 0.8323 0.4019 0.5874 0.071 Uiso 1 calc . .
H18B H 0.8023 0.3056 0.5771 0.071 Uiso 1 calc . .
C1 C 0.7513(2) 0.6094(3) 0.4251(2) 0.0280(9) Uani 1 d . .
N2 N 0.70029(19) 0.6563(3) 0.3846(2) 0.0306(8) Uani 1 d . .
C21 C 0.6507(2) 0.6265(3) 0.3255(3) 0.0343(11) Uani 1 d . .
C22 C 0.5819(3) 0.6273(3) 0.3248(3) 0.0442(13) Uani 1 d . .
C221 C 0.5547(3) 0.6577(4) 0.3855(3) 0.0450(13) Uani 1 d . .
H221 H 0.5944 0.6636 0.4259 0.054 Uiso 1 calc . .
C222 C 0.5210(3) 0.7472(4) 0.3705(4) 0.0501(15) Uani 1 d . .
H22A H 0.5548 0.7886 0.3599 0.06 Uiso 1 calc . .
H22B H 0.4822 0.7433 0.3297 0.06 Uiso 1 calc . .
C223 C 0.4952(4) 0.7806(4) 0.4310(4) 0.0629(19) Uani 1 d . .
H22C H 0.4728 0.8375 0.4191 0.075 Uiso 1 calc . .
H22D H 0.5345 0.789 0.4707 0.075 Uiso 1 calc . .
C224 C 0.4442(4) 0.7182(5) 0.4508(5) 0.077(2) Uani 1 d . .
H22E H 0.4305 0.7401 0.4921 0.092 Uiso 1 calc . .
H22F H 0.4026 0.7143 0.413 0.092 Uiso 1 calc . .
C225 C 0.4764(4) 0.6290(5) 0.4655(5) 0.076(2) Uani 1 d . .
H22G H 0.5148 0.6321 0.5067 0.091 Uiso 1 calc . .
H22H H 0.4419 0.5882 0.4754 0.091 Uiso 1 calc . .
C226 C 0.5026(3) 0.5956(4) 0.4054(4) 0.0601(18) Uani 1 d . .
H22I H 0.4634 0.5875 0.3654 0.072 Uiso 1 calc . .
H22J H 0.5245 0.5385 0.4174 0.072 Uiso 1 calc . .
C271 C 0.8402(3) 0.5987(3) 0.2026(3) 0.0396(12) Uani 1 d . .
H271 H 0.8657 0.6154 0.2499 0.047 Uiso 1 calc . .
C272 C 0.8546(4) 0.6682(4) 0.1535(3) 0.0517(15) Uani 1 d . .
H27A H 0.8272 0.6557 0.1066 0.062 Uiso 1 calc . .
H27B H 0.8398 0.725 0.1676 0.062 Uiso 1 calc . .
C273 C 0.9295(4) 0.6733(4) 0.1519(3) 0.0588(17) Uani 1 d . .
H27C H 0.9562 0.6939 0.1971 0.071 Uiso 1 calc . .
H27D H 0.9351 0.7162 0.1169 0.071 Uiso 1 calc . .
C274 C 0.9584(4) 0.5869(4) 0.1357(3) 0.0582(17) Uani 1 d . .
H27E H 1.0083 0.5924 0.1393 0.07 Uiso 1 calc . .
H27F H 0.9363 0.5695 0.0881 0.07 Uiso 1 calc . .
C275 C 0.9452(3) 0.5182(3) 0.1859(3) 0.0502(15) Uani 1 d . .
H27G H 0.9616 0.4614 0.1733 0.06 Uiso 1 calc . .
H27H H 0.9716 0.5328 0.2328 0.06 Uiso 1 calc . .
C276 C 0.8694(3) 0.5116(3) 0.1858(3) 0.0457(13) Uani 1 d . .
H27I H 0.8633 0.468 0.2201 0.055 Uiso 1 calc . .
H27J H 0.8436 0.4918 0.1401 0.055 Uiso 1 calc . .
C23 C 0.5349(3) 0.6019(4) 0.2633(4) 0.0576(17) Uani 1 d . .
H23 H 0.4872 0.6013 0.2621 0.069 Uiso 1 calc . .
C24 C 0.5557(3) 0.5788(4) 0.2072(4) 0.064(2) Uani 1 d . .
H24 H 0.5226 0.56 0.1678 0.077 Uiso 1 calc . .
C24A C 0.6254(3) 0.5816(4) 0.2046(3) 0.0502(15) Uani 1 d . .
C25 C 0.6480(4) 0.5650(5) 0.1446(3) 0.067(2) Uani 1 d . .
H25 H 0.6153 0.5492 0.104 0.08 Uiso 1 calc . .
C26 C 0.7146(4) 0.5705(4) 0.1427(3) 0.0626(19) Uani 1 d . .
H26 H 0.7278 0.5596 0.1009 0.075 Uiso 1 calc . .
C27 C 0.7660(3) 0.5930(3) 0.2034(3) 0.0404(12) Uani 1 d . .
C28 C 0.7445(3) 0.6098(3) 0.2641(3) 0.0357(11) Uani 1 d . .
H28 H 0.7776 0.6243 0.3047 0.043 Uiso 1 calc . .
C28A C 0.6745(3) 0.6055(3) 0.2659(3) 0.0376(11) Uani 1 d . .
C3 C 0.7142(2) 0.7501(3) 0.3910(3) 0.0335(10) Uani 1 d . .
H3A H 0.6727 0.7828 0.3944 0.04 Uiso 1 calc . .
H3B H 0.7312 0.7722 0.3516 0.04 Uiso 1 calc . .
C4 C 0.7693(2) 0.7556(3) 0.4574(3) 0.0343(11) Uani 1 d . .
H4A H 0.8065 0.7958 0.4531 0.041 Uiso 1 calc . .
H4B H 0.75 0.7739 0.4964 0.041 Uiso 1 calc . .
N5 N 0.79360(19) 0.6648(2) 0.46524(19) 0.0280(8) Uani 1 d . .
C521 C 0.9338(2) 0.6816(3) 0.4484(3) 0.0363(11) Uani 1 d . .
H521 H 0.8915 0.6805 0.4104 0.044 Uiso 1 calc A 1
C522 C 0.9555(3) 0.7768(3) 0.4606(3) 0.0407(12) Uani 1 d . .
H52A H 0.9189 0.8092 0.4754 0.049 Uiso 1 calc . .
H52B H 0.9975 0.7801 0.4981 0.049 Uiso 1 calc . .
C523 C 0.9692(3) 0.8187(4) 0.3963(3) 0.0560(16) Uani 1 d . .
H52C H 0.9854 0.8787 0.407 0.067 Uiso 1 calc . .
H52D H 0.9259 0.8212 0.3605 0.067 Uiso 1 calc . .
C524 C 1.0227(4) 0.7685(4) 0.3689(4) 0.068(2) Uani 1 d . .
H52E H 1.027 0.7941 0.3248 0.081 Uiso 1 calc . .
H52F H 1.0677 0.7732 0.4019 0.081 Uiso 1 calc . .
C525 C 1.0033(3) 0.6743(4) 0.3582(4) 0.0642(19) Uani 1 d . .
H52G H 1.0407 0.6427 0.344 0.077 Uiso 1 calc . .
H52H H 0.9615 0.6692 0.3207 0.077 Uiso 1 calc . .
C526 C 0.9903(3) 0.6334(4) 0.4227(3) 0.0537(16) Uani 1 d . .
H52I H 1.0333 0.6341 0.4591 0.064 Uiso 1 calc . .
H52J H 0.9765 0.5723 0.4132 0.064 Uiso 1 calc . .
C51 C 0.8502(2) 0.6404(3) 0.5207(2) 0.0300(10) Uani 0.607(3) d B 1
C52 C 0.9157(5) 0.648(2) 0.5091(10) 0.031(5) Uani 0.607(3) d B 1
C53 C 0.9721(7) 0.6203(16) 0.5614(8) 0.032(4) Uani 0.607(3) d B 1
H53 H 1.0166 0.6206 0.5525 0.039 Uiso 0.607(3) calc B 1
C54 C 0.9647(7) 0.5938(14) 0.6231(8) 0.036(4) Uani 0.607(3) d B 1
H54 H 1.0035 0.5737 0.6561 0.043 Uiso 0.607(3) calc B 1
C54A C 0.9006(9) 0.5953(16) 0.6396(6) 0.034(4) Uani 0.607(3) d B 1
C55 C 0.8894(7) 0.5794(9) 0.7061(5) 0.039(3) Uani 0.607(3) d B 1
H55 H 0.9267 0.5616 0.742 0.047 Uiso 0.607(3) calc B 1
C56 C 0.8250(7) 0.5894(7) 0.7194(5) 0.035(2) Uani 0.607(3) d B 1
H56 H 0.819 0.5762 0.764 0.042 Uiso 0.607(3) calc B 1
C57 C 0.7678(6) 0.6187(7) 0.6687(5) 0.029(2) Uani 0.607(3) d B 1
C58 C 0.7776(7) 0.6311(14) 0.6048(7) 0.036(4) Uani 0.607(3) d B 1
H58 H 0.7395 0.6486 0.5697 0.043 Uiso 0.607(3) calc B 1
C58A C 0.8412(9) 0.620(2) 0.5873(7) 0.031(5) Uani 0.607(3) d B 1
C571 C 0.7024(5) 0.6307(6) 0.6886(5) 0.043(3) Uani 0.607(3) d B 1
H571 H 0.7137 0.6674 0.7309 0.052 Uiso 0.607(3) calc B 1
C572 C 0.6471(5) 0.6805(7) 0.6384(5) 0.047(3) Uani 0.607(3) d B 1
H57A H 0.6663 0.7364 0.6277 0.056 Uiso 0.607(3) calc B 1
H57B H 0.6337 0.6472 0.5951 0.056 Uiso 0.607(3) calc B 1
C573 C 0.5839(5) 0.6977(6) 0.6655(7) 0.061(3) Uani 0.607(3) d B 1
H57C H 0.5482 0.724 0.6286 0.074 Uiso 0.607(3) calc B 1
H57D H 0.5955 0.7398 0.7037 0.074 Uiso 0.607(3) calc B 1
C574 C 0.5552(4) 0.6155(6) 0.6911(5) 0.046(3) Uani 0.607(3) d B 1
H57E H 0.519 0.6316 0.715 0.056 Uiso 0.607(3) calc B 1
H57F H 0.534 0.5788 0.6513 0.056 Uiso 0.607(3) calc B 1
C575 C 0.6095(5) 0.5649(6) 0.7390(5) 0.053(3) Uani 0.607(3) d B 1
H57G H 0.5899 0.5091 0.7494 0.064 Uiso 0.607(3) calc B 1
H57H H 0.6241 0.5973 0.7826 0.064 Uiso 0.607(3) calc B 1
C576 C 0.6713(5) 0.5471(6) 0.7107(5) 0.045(2) Uani 0.607(3) d B 1
H57I H 0.6582 0.508 0.6707 0.055 Uiso 0.607(3) calc B 1
H57J H 0.7065 0.5173 0.7462 0.055 Uiso 0.607(3) calc B 1
C61 C 0.8502(2) 0.6404(3) 0.5207(2) 0.0300(10) Uani 0.393(3) d B 2
C62 C 0.9181(8) 0.637(4) 0.5165(14) 0.027(9) Uani 0.393(3) d B 2
C63 C 0.9658(9) 0.611(2) 0.5765(13) 0.031(6) Uani 0.393(3) d B 2
H63 H 1.0129 0.6075 0.5758 0.037 Uiso 0.393(3) calc B 2
C64 C 0.9472(11) 0.590(2) 0.6342(12) 0.030(6) Uani 0.393(3) d B 2
H64 H 0.9816 0.5711 0.6725 0.035 Uiso 0.393(3) calc B 2
C64A C 0.8797(12) 0.594(3) 0.6410(10) 0.032(6) Uani 0.393(3) d B 2
C65 C 0.8608(11) 0.5798(17) 0.7044(9) 0.046(7) Uani 0.393(3) d B 2
H65 H 0.8943 0.5626 0.744 0.055 Uiso 0.393(3) calc B 2
C66 C 0.7933(12) 0.5910(15) 0.7076(11) 0.052(6) Uani 0.393(3) d B 2
H66 H 0.7817 0.5821 0.7505 0.062 Uiso 0.393(3) calc B 2
C67 C 0.7409(10) 0.6150(14) 0.6509(10) 0.046(5) Uani 0.393(3) d B 2
C68 C 0.7602(10) 0.631(2) 0.5912(9) 0.027(5) Uani 0.393(3) d B 2
H68 H 0.726 0.6511 0.553 0.032 Uiso 0.393(3) calc B 2
C68A C 0.8274(12) 0.621(4) 0.5820(12) 0.033(9) Uani 0.393(3) d B 2
C671 C 0.6798(7) 0.6490(14) 0.6729(12) 0.076(8) Uani 0.393(3) d B 2
H671 H 0.6984 0.6919 0.7099 0.092 Uiso 0.393(3) calc B 2
C672 C 0.6296(8) 0.6985(13) 0.6197(10) 0.064(6) Uani 0.393(3) d B 2
H67A H 0.6186 0.6635 0.5772 0.077 Uiso 0.393(3) calc B 2
H67B H 0.6522 0.7521 0.6094 0.077 Uiso 0.393(3) calc B 2
C673 C 0.5633(8) 0.7233(11) 0.6373(9) 0.055(5) Uani 0.393(3) d B 2
H67C H 0.5302 0.7408 0.5947 0.066 Uiso 0.393(3) calc B 2
H67D H 0.5716 0.7742 0.6683 0.066 Uiso 0.393(3) calc B 2
C674 C 0.5314(8) 0.6517(16) 0.6718(13) 0.112(9) Uani 0.393(3) d B 2
H67E H 0.4955 0.6772 0.6923 0.134 Uiso 0.393(3) calc B 2
H67F H 0.5089 0.6097 0.6363 0.134 Uiso 0.393(3) calc B 2
C675 C 0.5814(10) 0.6051(14) 0.7259(10) 0.073(7) Uani 0.393(3) d B 2
H67G H 0.559 0.5523 0.7383 0.088 Uiso 0.393(3) calc B 2
H67H H 0.5929 0.6423 0.7672 0.088 Uiso 0.393(3) calc B 2
C676 C 0.6460(8) 0.5795(10) 0.7073(9) 0.055(5) Uani 0.393(3) d B 2
H67I H 0.6364 0.5289 0.6761 0.066 Uiso 0.393(3) calc B 2
H67J H 0.6791 0.5606 0.7495 0.066 Uiso 0.393(3) calc B 2
C101 C 0.7834(4) 0.2223(4) 0.2377(3) 0.0584(17) Uani 1 d . .
C102 C 0.7828(4) 0.2965(5) 0.1996(4) 0.0649(18) Uani 1 d . .
H102 H 0.8214 0.3107 0.1819 0.078 Uiso 1 calc . .
C103 C 0.7265(5) 0.3506(4) 0.1870(3) 0.068(2) Uani 1 d . .
H103 H 0.7264 0.4012 0.1601 0.082 Uiso 1 calc . .
C104 C 0.6701(4) 0.3315(5) 0.2133(4) 0.067(2) Uani 1 d . .
H104 H 0.632 0.3697 0.2057 0.081 Uiso 1 calc . .
C105 C 0.6697(4) 0.2555(4) 0.2510(4) 0.0618(17) Uani 1 d . .
H105 H 0.6311 0.2408 0.2687 0.074 Uiso 1 calc . .
C106 C 0.7263(3) 0.2022(4) 0.2621(3) 0.0544(15) Uani 1 d . .
H106 H 0.7261 0.1501 0.2873 0.065 Uiso 1 calc . .
C107 C 0.8452(4) 0.1643(6) 0.2510(4) 0.081(2) Uani 1 d . .
H10A H 0.8315 0.1052 0.2595 0.122 Uiso 1 calc . .
H10B H 0.879 0.1852 0.2913 0.122 Uiso 1 calc . .
H10C H 0.8655 0.1646 0.2109 0.122 Uiso 1 calc . .
C110 C 0.4027(6) 0.0280(7) 0.5570(5) 0.053(3) Uani 0.607(3) d B 1
F111 F 0.3664(3) 0.0898(3) 0.5251(3) 0.0514(14) Uani 0.607(3) d B 1
F112 F 0.4343(3) 0.0489(3) 0.6187(3) 0.0416(12) Uani 0.607(3) d B 1
F113 F 0.4552(3) 0.0112(4) 0.5242(3) 0.0543(15) Uani 0.607(3) d B 1
S11 S 0.35422(13) -0.07280(14) 0.55432(12) 0.0420(6) Uani 0.607(3) d B 1
O111 O 0.3287(4) -0.0913(5) 0.4831(4) 0.0487(18) Uani 0.607(3) d B 1
O112 O 0.4014(4) -0.1311(4) 0.5958(4) 0.0503(18) Uani 0.607(3) d B 1
N11 N 0.2991(6) -0.0467(7) 0.5970(5) 0.041(3) Uani 0.607(3) d B 1
S12 S 0.22718(12) -0.00140(14) 0.56348(10) 0.0405(6) Uani 0.607(3) d B 1
O121 O 0.2247(5) 0.0469(7) 0.5024(6) 0.038(2) Uani 0.607(3) d B 1
O122 O 0.2022(4) 0.0379(5) 0.6170(3) 0.0569(19) Uani 0.607(3) d B 1
C120 C 0.1684(5) -0.0919(6) 0.5356(5) 0.045(2) Uani 0.607(3) d B 1
F121 F 0.1840(7) -0.1363(6) 0.4845(5) 0.058(3) Uani 0.607(3) d B 1
F122 F 0.1665(4) -0.1464(5) 0.5850(4) 0.0615(19) Uani 0.607(3) d B 1
F123 F 0.1040(4) -0.0601(5) 0.5115(5) 0.063(2) Uani 0.607(3) d B 1
C210 C 0.3877(8) -0.0539(10) 0.5441(7) 0.062(5) Uani 0.393(3) d B 2
F211 F 0.4374(9) -0.0045(11) 0.5559(9) 0.110(5) Uani 0.393(3) d B 2
F212 F 0.3519(9) -0.0538(13) 0.4809(7) 0.115(6) Uani 0.393(3) d B 2
F213 F 0.4115(8) -0.1369(9) 0.5564(8) 0.098(5) Uani 0.393(3) d B 2
S21 S 0.3309(3) -0.0312(3) 0.6062(3) 0.0474(13) Uani 0.393(3) d B 2
O211 O 0.3663(5) -0.0752(6) 0.6668(5) 0.049(2) Uani 0.393(3) d B 2
O212 O 0.3237(9) 0.0569(8) 0.6078(9) 0.102(5) Uani 0.393(3) d B 2
N21 N 0.2666(6) -0.0857(8) 0.5711(7) 0.043(3) Uani 0.393(3) d B 2
S22 S 0.20215(18) -0.0547(2) 0.51398(19) 0.0426(9) Uani 0.393(3) d B 2
O221 O 0.1840(13) -0.1162(11) 0.4604(8) 0.055(5) Uani 0.393(3) d B 2
O222 O 0.2001(8) 0.0344(10) 0.4953(11) 0.044(4) Uani 0.393(3) d B 2
C220 C 0.1332(7) -0.0628(9) 0.5598(8) 0.052(4) Uani 0.393(3) d B 2
F221 F 0.1483(5) -0.0156(6) 0.6171(4) 0.057(2) Uani 0.393(3) d B 2
F222 F 0.0751(6) -0.0362(9) 0.5222(6) 0.063(3) Uani 0.393(3) d B 2
F223 F 0.1279(6) -0.1453(7) 0.5795(6) 0.056(3) Uani 0.393(3) d B 2

loop_
_atom_site_aniso_label
_atom_site_aniso_U_11
_atom_site_aniso_U_22
_atom_site_aniso_U_33
_atom_site_aniso_U_23
_atom_site_aniso_U_13
_atom_site_aniso_U_12
Ir1 0.02873(12) 0.02506(12) 0.03649(13) 0.00444(8) 0.00726(8) -0.00040(8)
Ag1 0.0517(2) 0.0342(2) 0.0418(2) -0.00505(16) 0.00744(18) 0.00045(16)
Cl1 0.0313(6) 0.0323(6) 0.0476(7) 0.0061(5) 0.0125(5) 0.0027(4)
C11 0.043(3) 0.038(3) 0.064(4) 0.021(3) 0.011(3) 0.003(2)
C12 0.054(3) 0.022(2) 0.061(4) 0.016(2) 0.026(3) 0.009(2)
C13 0.054(3) 0.030(3) 0.057(3) 0.004(2) 0.021(3) -0.004(2)
C14 0.038(3) 0.034(3) 0.060(3) 0.003(2) 0.018(3) -0.008(2)
C15 0.025(2) 0.037(3) 0.059(3) 0.004(2) 0.017(2) -0.006(2)
C16 0.058(3) 0.032(3) 0.057(3) -0.003(2) 0.035(3) -0.013(2)
C17 0.080(5) 0.043(3) 0.049(3) 0.003(3) 0.025(3) -0.020(3)
C18 0.073(4) 0.048(4) 0.054(4) 0.023(3) 0.010(3) -0.004(3)
C1 0.024(2) 0.037(3) 0.026(2) 0.0035(19) 0.0115(18) -0.0026(18)
N2 0.0230(19) 0.031(2) 0.037(2) 0.0038(16) 0.0038(16) 0.0007(15)
C21 0.028(2) 0.030(2) 0.040(3) 0.000(2) -0.001(2) 0.0001(19)
C22 0.031(3) 0.032(3) 0.065(4) 0.001(2) 0.001(2) -0.003(2)
C221 0.027(3) 0.041(3) 0.067(4) 0.004(3) 0.012(2) 0.000(2)
C222 0.037(3) 0.042(3) 0.077(4) 0.009(3) 0.024(3) 0.002(2)
C223 0.057(4) 0.047(4) 0.099(5) 0.011(3) 0.046(4) 0.001(3)
C224 0.062(4) 0.063(4) 0.126(7) 0.026(4) 0.063(5) 0.010(3)
C225 0.047(4) 0.068(5) 0.123(7) 0.034(4) 0.042(4) -0.004(3)
C226 0.030(3) 0.044(3) 0.106(6) 0.013(3) 0.015(3) -0.004(2)
C271 0.054(3) 0.030(3) 0.034(3) 0.001(2) 0.011(2) 0.010(2)
C272 0.088(5) 0.032(3) 0.036(3) 0.003(2) 0.015(3) 0.013(3)
C273 0.100(5) 0.039(3) 0.044(3) 0.002(3) 0.030(3) -0.009(3)
C274 0.081(5) 0.049(3) 0.057(4) -0.005(3) 0.041(3) -0.007(3)
C275 0.064(4) 0.029(3) 0.067(4) 0.000(3) 0.035(3) 0.007(3)
C276 0.060(4) 0.032(3) 0.051(3) 0.004(2) 0.026(3) 0.010(2)
C23 0.027(3) 0.046(3) 0.090(5) -0.012(3) -0.006(3) 0.002(2)
C24 0.036(3) 0.062(4) 0.078(5) -0.027(4) -0.020(3) 0.010(3)
C24A 0.041(3) 0.044(3) 0.053(3) -0.014(3) -0.015(3) 0.013(2)
C25 0.061(4) 0.068(4) 0.053(4) -0.027(3) -0.023(3) 0.027(3)
C26 0.075(5) 0.065(4) 0.036(3) -0.014(3) -0.010(3) 0.034(4)
C27 0.053(3) 0.032(3) 0.033(3) -0.002(2) 0.004(2) 0.014(2)
C28 0.033(3) 0.023(2) 0.046(3) -0.007(2) -0.002(2) 0.0058(19)
C28A 0.035(3) 0.028(2) 0.043(3) -0.002(2) -0.005(2) 0.009(2)
C3 0.028(2) 0.030(2) 0.040(3) 0.003(2) 0.002(2) 0.0011(19)
C4 0.032(3) 0.029(2) 0.041(3) 0.006(2) 0.007(2) 0.0014(19)
N5 0.0280(19) 0.0259(19) 0.031(2) 0.0046(15) 0.0081(16) 0.0004(15)
C521 0.028(2) 0.040(3) 0.042(3) -0.008(2) 0.008(2) -0.001(2)
C522 0.040(3) 0.040(3) 0.044(3) -0.004(2) 0.012(2) -0.004(2)
C523 0.062(4) 0.053(4) 0.062(4) -0.004(3) 0.034(3) -0.015(3)
C524 0.062(4) 0.071(4) 0.085(5) -0.018(4) 0.048(4) -0.026(3)
C525 0.048(4) 0.071(4) 0.086(5) -0.034(4) 0.040(4) -0.022(3)
C526 0.037(3) 0.047(3) 0.081(4) -0.022(3) 0.020(3) -0.005(2)
C51 0.038(2) 0.023(2) 0.028(2) 0.0014(18) 0.0038(19) -0.0004(18)
C52 0.034(8) 0.017(9) 0.033(8) 0.002(5) -0.011(5) 0.003(4)
C53 0.042(7) 0.032(7) 0.022(7) 0.005(5) 0.006(5) -0.004(4)
C54 0.032(6) 0.035(6) 0.037(9) 0.004(6) 0.003(6) 0.002(6)
C54A 0.044(10) 0.029(6) 0.027(6) 0.004(4) 0.005(5) 0.002(9)
C55 0.046(8) 0.037(6) 0.033(6) 0.003(4) 0.005(5) 0.004(6)
C56 0.038(7) 0.038(5) 0.026(5) 0.011(4) 0.001(5) -0.005(6)
C57 0.036(6) 0.029(5) 0.020(5) -0.004(4) -0.002(4) -0.011(5)
C58 0.035(7) 0.029(6) 0.037(7) 0.000(5) -0.004(6) -0.011(6)
C58A 0.041(7) 0.021(8) 0.029(8) -0.004(5) 0.005(5) -0.007(8)
C571 0.061(7) 0.032(5) 0.041(5) -0.010(4) 0.020(6) -0.011(5)
C572 0.037(5) 0.077(7) 0.029(5) 0.003(5) 0.012(4) -0.001(5)
C573 0.059(8) 0.050(7) 0.087(10) -0.024(7) 0.041(8) -0.009(6)
C574 0.042(5) 0.046(6) 0.061(7) -0.030(6) 0.031(6) -0.021(5)
C575 0.072(7) 0.051(7) 0.043(6) -0.018(5) 0.024(6) -0.027(6)
C576 0.052(7) 0.039(5) 0.047(6) -0.008(4) 0.014(5) -0.006(5)
C61 0.038(2) 0.023(2) 0.028(2) 0.0014(18) 0.0038(19) -0.0004(18)
C62 0.030(11) 0.022(13) 0.027(10) 0.000(6) 0.004(8) 0.005(6)
C63 0.033(8) 0.028(9) 0.025(10) 0.009(8) -0.006(7) 0.008(7)
C64 0.036(10) 0.031(7) 0.021(7) 0.007(6) 0.006(7) -0.004(9)
C64A 0.033(9) 0.026(8) 0.037(9) 0.001(6) 0.008(6) 0.003(9)
C65 0.050(11) 0.044(9) 0.042(9) 0.014(6) 0.008(8) 0.004(9)
C66 0.055(10) 0.052(8) 0.052(10) 0.001(7) 0.021(8) 0.007(8)
C67 0.061(9) 0.043(8) 0.036(8) 0.009(6) 0.019(7) 0.009(7)
C68 0.032(8) 0.029(8) 0.021(7) -0.004(6) 0.008(7) -0.005(7)
C68A 0.043(11) 0.025(11) 0.026(10) 0.001(7) -0.001(7) 0.008(9)
C671 0.070(10) 0.090(11) 0.081(11) 0.019(8) 0.041(8) 0.013(8)
C672 0.061(9) 0.073(9) 0.055(9) 0.023(7) 0.010(7) 0.004(7)
C673 0.054(8) 0.060(8) 0.057(8) -0.013(7) 0.023(6) -0.005(7)
C674 0.106(12) 0.122(12) 0.107(12) 0.015(9) 0.025(9) 0.001(9)
C675 0.083(10) 0.071(10) 0.072(10) 0.004(8) 0.030(8) -0.005(8)
C676 0.051(8) 0.060(8) 0.055(8) 0.018(7) 0.013(7) -0.013(7)
C101 0.070(4) 0.051(4) 0.053(4) -0.022(3) 0.013(3) 0.002(3)
C102 0.084(5) 0.055(4) 0.057(4) -0.017(3) 0.019(4) -0.012(4)
C103 0.108(6) 0.045(4) 0.045(4) -0.013(3) 0.003(4) -0.010(4)
C104 0.075(5) 0.063(4) 0.054(4) -0.018(3) -0.007(4) 0.013(4)
C105 0.060(4) 0.059(4) 0.061(4) -0.012(3) 0.004(3) -0.009(3)
C106 0.068(4) 0.037(3) 0.056(4) -0.011(3) 0.009(3) -0.006(3)
C107 0.081(6) 0.092(6) 0.076(5) -0.017(4) 0.028(4) 0.016(5)
C110 0.074(8) 0.046(6) 0.043(6) 0.003(5) 0.020(5) 0.016(5)
F111 0.061(3) 0.038(3) 0.052(3) 0.016(2) 0.009(3) 0.007(2)
F112 0.044(3) 0.034(2) 0.045(3) 0.003(2) 0.007(2) -0.007(2)
F113 0.060(4) 0.055(4) 0.052(4) -0.002(3) 0.021(3) -0.001(3)
S11 0.0509(14) 0.0264(11) 0.0470(13) 0.0040(9) 0.0079(11) -0.0022(9)
O111 0.059(5) 0.045(4) 0.041(4) -0.004(3) 0.008(3) 0.001(3)
O112 0.046(4) 0.032(3) 0.066(5) 0.013(3) -0.001(4) -0.004(3)
N11 0.042(7) 0.042(7) 0.037(5) 0.020(5) 0.006(5) 0.008(5)
S12 0.0558(14) 0.0308(11) 0.0337(11) 0.0028(8) 0.0079(9) 0.0017(9)
O121 0.037(6) 0.033(4) 0.041(5) 0.003(3) 0.001(5) -0.001(4)
O122 0.073(5) 0.060(4) 0.043(4) -0.003(3) 0.023(4) 0.003(4)
C120 0.055(6) 0.038(5) 0.043(5) 0.015(4) 0.013(5) 0.004(5)
F121 0.063(4) 0.044(5) 0.060(6) -0.010(4) 0.004(5) -0.011(4)
F122 0.065(5) 0.050(4) 0.066(4) 0.019(3) 0.009(4) -0.009(4)
F123 0.056(5) 0.045(4) 0.081(6) 0.010(4) 0.000(4) 0.001(3)
C210 0.068(9) 0.062(8) 0.046(7) 0.028(7) -0.008(7) -0.022(7)
F211 0.106(9) 0.116(9) 0.110(9) 0.052(8) 0.030(7) -0.022(7)
F212 0.124(10) 0.137(10) 0.090(8) 0.013(8) 0.035(7) 0.008(8)
F213 0.100(8) 0.099(8) 0.099(8) -0.007(7) 0.030(7) 0.011(6)
S21 0.052(3) 0.033(2) 0.050(2) -0.0006(16) -0.004(2) -0.003(2)
O211 0.059(5) 0.047(5) 0.042(5) 0.009(4) 0.014(4) 0.004(4)
O212 0.112(9) 0.063(7) 0.105(8) -0.009(6) -0.025(7) 0.010(6)
N21 0.023(5) 0.039(6) 0.065(7) 0.014(5) 0.007(5) -0.007(5)
S22 0.0402(19) 0.0385(19) 0.046(2) 0.0015(15) 0.0048(16) -0.0022(15)
O221 0.064(9) 0.051(10) 0.051(10) -0.010(8) 0.013(9) 0.001(8)
O222 0.031(9) 0.048(8) 0.044(7) 0.013(6) -0.005(7) -0.009(6)
C220 0.039(9) 0.059(11) 0.056(11) 0.005(8) 0.008(9) 0.008(7)
F221 0.053(5) 0.068(6) 0.051(5) -0.009(4) 0.017(4) 0.008(4)
F222 0.045(7) 0.074(8) 0.069(7) 0.015(6) 0.013(5) 0.015(5)
F223 0.045(6) 0.052(6) 0.071(7) 0.022(5) 0.011(6) -0.009(5)

loop_
_atom_type_symbol
_atom_type_description
_atom_type_scat_dispersion_real
_atom_type_scat_dispersion_imag
_atom_type_scat_source
C C 0.0181 0.0091 'International Tables Vol C Tables 4.2.6.8 and 6.1.1.4'
H H 0 0 'International Tables Vol C Tables 4.2.6.8 and 6.1.1.4'
N N 0.0311 0.018 'International Tables Vol C Tables 4.2.6.8 and 6.1.1.4'
O O 0.0492 0.0322 'International Tables Vol C Tables 4.2.6.8 and 6.1.1.4'
F F 0.0727 0.0534 'International Tables Vol C Tables 4.2.6.8 and 6.1.1.4'
S S 0.3331 0.5567 'International Tables Vol C Tables 4.2.6.8 and 6.1.1.4'
Cl Cl 0.3639 0.7018 'International Tables Vol C Tables 4.2.6.8 and 6.1.1.4'
Ag Ag 0.1306 4.282 'International Tables Vol C Tables 4.2.6.8 and 6.1.1.4'
Ir Ir -4.771 6.5667 'International Tables Vol C Tables 4.2.6.8 and 6.1.1.4'

loop_
_exptl_crystal_face_index_h
_exptl_crystal_face_index_k
_exptl_crystal_face_index_l
_exptl_crystal_face_perp_dist
0 0 -1 0.0281
0 0 1 0.0468
0 1 0 0.0851
0 -1 0 0.1891
1 0 0 0.0046
-1 0 0 0.0108

loop_
_geom_angle_atom_site_label_1
_geom_angle_atom_site_label_2
_geom_angle_atom_site_label_3
_geom_angle
C1 Ir1 C15 94.57(19)
C1 Ir1 C16 91.68(19)
C15 Ir1 C16 38.6(2)
C1 Ir1 C11 152.5(2)
C15 Ir1 C11 96.5(2)
C16 Ir1 C11 81.6(2)
C1 Ir1 C12 171.5(2)
C15 Ir1 C12 79.7(2)
C16 Ir1 C12 87.7(2)
C11 Ir1 C12 35.6(2)
C1 Ir1 Cl1 92.93(12)
C15 Ir1 Cl1 152.75(16)
C16 Ir1 Cl1 166.79(18)
C11 Ir1 Cl1 88.59(16)
C12 Ir1 Cl1 89.52(14)
C1 Ir1 Ag1 98.87(12)
C15 Ir1 Ag1 93.74(16)
C16 Ir1 Ag1 132.11(17)
C11 Ir1 Ag1 105.41(18)
C12 Ir1 Ag1 75.43(15)
Cl1 Ir1 Ag1 59.19(3)
C103 Ag1 C104 32.3(3)
C103 Ag1 Cl1 130.5(2)
C104 Ag1 Cl1 152.37(17)
C103 Ag1 C28 112.2(2)
C104 Ag1 C28 122.8(2)
Cl1 Ag1 C28 80.98(11)
C103 Ag1 Ir1 158.72(18)
C104 Ag1 Ir1 133.6(2)
Cl1 Ag1 Ir1 51.61(3)
C28 Ag1 Ir1 89.03(11)
Ir1 Cl1 Ag1 69.20(3)
C12 C11 C18 126.7(6)
C12 C11 Ir1 74.4(3)
C18 C11 Ir1 107.8(4)
C12 C11 H11 116.7
C18 C11 H11 116.7
Ir1 C11 H11 87.7
C11 C12 C13 123.9(5)
C11 C12 Ir1 70.0(3)
C13 C12 Ir1 111.9(3)
C11 C12 H12 118
C13 C12 H12 118
Ir1 C12 H12 88.2
C12 C13 C14 110.5(4)
C12 C13 H13A 109.5
C14 C13 H13A 109.5
C12 C13 H13B 109.5
C14 C13 H13B 109.5
H13A C13 H13B 108.1
C15 C14 C13 112.4(5)
C15 C14 H14A 109.1
C13 C14 H14A 109.1
C15 C14 H14B 109.1
C13 C14 H14B 109.1
H14A C14 H14B 107.9
C16 C15 C14 126.1(5)
C16 C15 Ir1 71.7(3)
C14 C15 Ir1 112.0(4)
C16 C15 H15 116.9
C14 C15 H15 116.9
Ir1 C15 H15 86.2
C15 C16 C17 125.6(5)
C15 C16 Ir1 69.7(3)
C17 C16 Ir1 112.6(4)
C15 C16 H16 117.2
C17 C16 H16 117.2
Ir1 C16 H16 87.7
C16 C17 C18 112.2(5)
C16 C17 H17A 109.2
C18 C17 H17A 109.2
C16 C17 H17B 109.2
C18 C17 H17B 109.2
H17A C17 H17B 107.9
C11 C18 C17 113.2(5)
C11 C18 H18A 108.9
C17 C18 H18A 108.9
C11 C18 H18B 108.9
C17 C18 H18B 108.9
H18A C18 H18B 107.7
N5 C1 N2 107.6(4)
N5 C1 Ir1 122.0(3)
N2 C1 Ir1 130.4(3)
C1 N2 C21 127.1(4)
C1 N2 C3 111.8(4)
C21 N2 C3 118.0(4)
C22 C21 C28A 121.7(5)
C22 C21 N2 120.5(5)
C28A C21 N2 117.5(4)
C21 C22 C23 117.9(6)
C21 C22 C221 122.8(5)
C23 C22 C221 119.3(5)
C22 C221 C222 110.3(5)
C22 C221 C226 114.0(5)
C222 C221 C226 108.5(4)
C22 C221 H221 107.9
C222 C221 H221 107.9
C226 C221 H221 107.9
C223 C222 C221 111.6(5)
C223 C222 H22A 109.3
C221 C222 H22A 109.3
C223 C222 H22B 109.3
C221 C222 H22B 109.3
H22A C222 H22B 108
C222 C223 C224 111.6(6)
C222 C223 H22C 109.3
C224 C223 H22C 109.3
C222 C223 H22D 109.3
C224 C223 H22D 109.3
H22C C223 H22D 108
C225 C224 C223 110.1(5)
C225 C224 H22E 109.6
C223 C224 H22E 109.6
C225 C224 H22F 109.6
C223 C224 H22F 109.6
H22E C224 H22F 108.2
C226 C225 C224 111.5(6)
C226 C225 H22G 109.3
C224 C225 H22G 109.3
C226 C225 H22H 109.3
C224 C225 H22H 109.3
H22G C225 H22H 108
C225 C226 C221 112.1(6)
C225 C226 H22I 109.2
C221 C226 H22I 109.2
C225 C226 H22J 109.2
C221 C226 H22J 109.2
H22I C226 H22J 107.9
C27 C271 C272 112.8(5)
C27 C271 C276 112.5(5)
C272 C271 C276 109.6(4)
C27 C271 H271 107.2
C272 C271 H271 107.2
C276 C271 H271 107.2
C273 C272 C271 112.9(5)
C273 C272 H27A 109
C271 C272 H27A 109
C273 C272 H27B 109
C271 C272 H27B 109
H27A C272 H27B 107.8
C272 C273 C274 112.9(5)
C272 C273 H27C 109
C274 C273 H27C 109
C272 C273 H27D 109
C274 C273 H27D 109
H27C C273 H27D 107.8
C273 C274 C275 109.7(5)
C273 C274 H27E 109.7
C275 C274 H27E 109.7
C273 C274 H27F 109.7
C275 C274 H27F 109.7
H27E C274 H27F 108.2
C276 C275 C274 111.8(5)
C276 C275 H27G 109.3
C274 C275 H27G 109.3
C276 C275 H27H 109.3
C274 C275 H27H 109.3
H27G C275 H27H 107.9
C275 C276 C271 111.9(5)
C275 C276 H27I 109.2
C271 C276 H27I 109.2
C275 C276 H27J 109.2
C271 C276 H27J 109.2
H27I C276 H27J 107.9
C24 C23 C22 121.9(6)
C24 C23 H23 119.1
C22 C23 H23 119.1
C23 C24 C24A 121.9(6)
C23 C24 H24 119
C24A C24 H24 119
C25 C24A C24 123.0(6)
C25 C24A C28A 119.1(6)
C24 C24A C28A 117.8(6)
C26 C25 C24A 122.1(6)
C26 C25 H25 118.9
C24A C25 H25 118.9
C25 C26 C27 120.7(6)
C25 C26 H26 119.7
C27 C26 H26 119.7
C28 C27 C26 118.1(6)
C28 C27 C271 120.4(5)
C26 C27 C271 121.5(5)
C27 C28 C28A 121.3(5)
C27 C28 Ag1 90.4(3)
C28A C28 Ag1 84.7(3)
C27 C28 H28 119.4
C28A C28 H28 119.4
Ag1 C28 H28 95
C28 C28A C21 122.7(5)
C28 C28A C24A 118.7(5)
C21 C28A C24A 118.6(5)
N2 C3 C4 102.4(4)
N2 C3 H3A 111.3
C4 C3 H3A 111.3
N2 C3 H3B 111.3
C4 C3 H3B 111.3
H3A C3 H3B 109.2
N5 C4 C3 101.1(4)
N5 C4 H4A 111.5
C3 C4 H4A 111.5
N5 C4 H4B 111.5
C3 C4 H4B 111.5
H4A C4 H4B 109.4
C1 N5 C61 125.0(4)
C1 N5 C51 125.0(4)
C1 N5 C4 113.4(4)
C61 N5 C4 120.6(4)
C51 N5 C4 120.6(4)
C52 C521 C522 109.2(15)
C52 C521 C526 117.1(12)
C522 C521 C526 108.2(4)
C522 C521 C62 112(2)
C526 C521 C62 112.2(14)
C52 C521 H521 107.3
C522 C521 H521 107.3
C526 C521 H521 107.3
C523 C522 C521 111.9(4)
C523 C522 H52A 109.2
C521 C522 H52A 109.2
C523 C522 H52B 109.2
C521 C522 H52B 109.2
H52A C522 H52B 107.9
C522 C523 C524 111.6(5)
C522 C523 H52C 109.3
C524 C523 H52C 109.3
C522 C523 H52D 109.3
C524 C523 H52D 109.3
H52C C523 H52D 108
C525 C524 C523 111.2(5)
C525 C524 H52E 109.4
C523 C524 H52E 109.4
C525 C524 H52F 109.4
C523 C524 H52F 109.4
H52E C524 H52F 108
C524 C525 C526 111.8(5)
C524 C525 H52G 109.3
C526 C525 H52G 109.3
C524 C525 H52H 109.3
C526 C525 H52H 109.3
H52G C525 H52H 107.9
C525 C526 C521 111.6(5)
C525 C526 H52I 109.3
C521 C526 H52I 109.3
C525 C526 H52J 109.3
C521 C526 H52J 109.3
H52I C526 H52J 108
C52 C51 C58A 120.4(10)
C52 C51 N5 117.1(8)
C58A C51 N5 122.1(8)
C51 C52 C53 118.4(12)
C51 C52 C521 127.1(11)
C53 C52 C521 114.5(9)
C54 C53 C52 122.0(13)
C54 C53 H53 119
C52 C53 H53 119
C53 C54 C54A 121.1(11)
C53 C54 H54 119.4
C54A C54 H54 119.4
C54 C54A C55 124.9(12)
C54 C54A C58A 118.8(10)
C55 C54A C58A 116.2(13)
C56 C55 C54A 121.1(11)
C56 C55 H55 119.4
C54A C55 H55 119.4
C55 C56 C57 122.2(9)
C55 C56 H56 118.9
C57 C56 H56 118.9
C58 C57 C56 116.8(11)
C58 C57 C571 125.1(12)
C56 C57 C571 118.1(9)
C57 C58 C58A 123.8(13)
C57 C58 H58 118.1
C58A C58 H58 118.1
C58 C58A C51 121.5(12)
C58 C58A C54A 119.7(10)
C51 C58A C54A 118.4(11)
C57 C571 C572 116.4(8)
C57 C571 C576 114.8(8)
C572 C571 C576 109.4(6)
C57 C571 H571 105
C572 C571 H571 105
C576 C571 H571 105
C573 C572 C571 113.2(7)
C573 C572 H57A 108.9
C571 C572 H57A 108.9
C573 C572 H57B 108.9
C571 C572 H57B 108.9
H57A C572 H57B 107.7
C572 C573 C574 112.7(7)
C572 C573 H57C 109.1
C574 C573 H57C 109.1
C572 C573 H57D 109.1
C574 C573 H57D 109.1
H57C C573 H57D 107.8
C575 C574 C573 111.9(6)
C575 C574 H57E 109.2
C573 C574 H57E 109.2
C575 C574 H57F 109.2
C573 C574 H57F 109.2
H57E C574 H57F 107.9
C574 C575 C576 113.4(6)
C574 C575 H57G 108.9
C576 C575 H57G 108.9
C574 C575 H57H 108.9
C576 C575 H57H 108.9
H57G C575 H57H 107.7
C575 C576 C571 112.3(7)
C575 C576 H57I 109.2
C571 C576 H57I 109.2
C575 C576 H57J 109.2
C571 C576 H57J 109.2
H57I C576 H57J 107.9
C62 C61 C68A 123.9(13)
C62 C61 N5 124.9(10)
C68A C61 N5 111.2(9)
C61 C62 C63 116.2(15)
C61 C62 C521 114.9(15)
C63 C62 C521 127.7(16)
C64 C63 C62 122.4(16)
C64 C63 H63 118.8
C62 C63 H63 118.8
C63 C64 C64A 123.2(15)
C63 C64 H64 118.4
C64A C64 H64 118.4
C64 C64A C65 123.0(17)
C64 C64A C68A 118.1(14)
C65 C64A C68A 118.7(17)
C66 C65 C64A 119.2(17)
C66 C65 H65 120.4
C64A C65 H65 120.4
C65 C66 C67 123.5(16)
C65 C66 H66 118.3
C67 C66 H66 118.3
C68 C67 C66 116.5(17)
C68 C67 C671 127.9(18)
C66 C67 C671 111.4(16)
C67 C68 C68A 124.6(17)
C67 C68 H68 117.7
C68A C68 H68 117.7
C68 C68A C61 126.3(15)
C68 C68A C64A 117.4(13)
C61 C68A C64A 116.2(14)
C672 C671 C67 115.7(15)
C672 C671 C676 112.8(9)
C67 C671 C676 111.6(15)
C672 C671 H671 105.2
C67 C671 H671 105.2
C676 C671 H671 105.2
C671 C672 C673 116.8(9)
C671 C672 H67A 108.1
C673 C672 H67A 108.1
C671 C672 H67B 108.1
C673 C672 H67B 108.1
H67A C672 H67B 107.3
C672 C673 C674 114.2(9)
C672 C673 H67C 108.7
C674 C673 H67C 108.7
C672 C673 H67D 108.7
C674 C673 H67D 108.7
H67C C673 H67D 107.6
C675 C674 C673 113.7(9)
C675 C674 H67E 108.8
C673 C674 H67E 108.8
C675 C674 H67F 108.8
C673 C674 H67F 108.8
H67E C674 H67F 107.7
C674 C675 C676 115.3(9)
C674 C675 H67G 108.4
C676 C675 H67G 108.4
C674 C675 H67H 108.4
C676 C675 H67H 108.4
H67G C675 H67H 107.5
C675 C676 C671 115.6(9)
C675 C676 H67I 108.4
C671 C676 H67I 108.4
C675 C676 H67J 108.4
C671 C676 H67J 108.4
H67I C676 H67J 107.4
C102 C101 C106 118.8(7)
C102 C101 C107 119.8(7)
C106 C101 C107 121.3(7)
C101 C102 C103 120.5(7)
C101 C102 H102 119.7
C103 C102 H102 119.7
C102 C103 C104 120.5(7)
C102 C103 Ag1 102.9(5)
C104 C103 Ag1 76.8(4)
C102 C103 H103 119.8
C104 C103 H103 119.8
Ag1 C103 H103 90.3
C103 C104 C105 119.4(7)
C103 C104 Ag1 70.9(4)
C105 C104 Ag1 107.1(4)
C103 C104 H104 120.3
C105 C104 H104 120.3
Ag1 C104 H104 91.9
C106 C105 C104 118.8(7)
C106 C105 H105 120.6
C104 C105 H105 120.6
C105 C106 C101 121.9(6)
C105 C106 H106 119.1
C101 C106 H106 119.1
C101 C107 H10A 109.5
C101 C107 H10B 109.5
H10A C107 H10B 109.5
C101 C107 H10C 109.5
H10A C107 H10C 109.5
H10B C107 H10C 109.5
F111 C110 F112 112.8(8)
F111 C110 F113 108.1(8)
F112 C110 F113 104.0(9)
F111 C110 S11 112.6(8)
F112 C110 S11 112.3(7)
F113 C110 S11 106.4(6)
O112 S11 O111 119.4(5)
O112 S11 N11 107.2(5)
O111 S11 N11 116.9(5)
O112 S11 C110 104.2(5)
O111 S11 C110 105.3(5)
N11 S11 C110 101.4(5)
S11 N11 S12 123.6(6)
O122 S12 O121 118.4(6)
O122 S12 N11 108.2(5)
O121 S12 N11 115.9(5)
O122 S12 C120 103.9(5)
O121 S12 C120 104.3(5)
N11 S12 C120 104.3(5)
F122 C120 F121 107.7(8)
F122 C120 F123 108.0(10)
F121 C120 F123 106.8(9)
F122 C120 S12 113.1(7)
F121 C120 S12 112.2(8)
F123 C120 S12 108.9(6)
F211 C210 F212 115.1(15)
F211 C210 F213 108.2(15)
F212 C210 F213 105.4(15)
F211 C210 S21 109.9(14)
F212 C210 S21 110.8(13)
F213 C210 S21 107.0(10)
O212 S21 O211 119.3(8)
O212 S21 N21 117.7(8)
O211 S21 N21 108.7(7)
O212 S21 C210 106.3(10)
O211 S21 C210 102.2(7)
N21 S21 C210 99.4(7)
S21 N21 S22 127.5(8)
O221 S22 O222 117.6(11)
O221 S22 N21 111.5(10)
O222 S22 N21 116.7(8)
O221 S22 C220 104.0(11)
O222 S22 C220 102.5(9)
N21 S22 C220 101.7(7)
F222 C220 F221 108.7(11)
F222 C220 F223 110.4(13)
F221 C220 F223 106.4(12)
F222 C220 S22 111.7(11)
F221 C220 S22 110.2(9)
F223 C220 S22 109.3(10)

loop_
_geom_bond_atom_site_label_1
_geom_bond_atom_site_label_2
_geom_bond_distance
Ir1 C1 2.041(5)
Ir1 C15 2.109(5)
Ir1 C16 2.134(5)
Ir1 C11 2.184(5)
Ir1 C12 2.239(5)
Ir1 Cl1 2.3733(12)
Ir1 Ag1 2.8305(4)
Ag1 C103 2.453(6)
Ag1 C104 2.527(7)
Ag1 Cl1 2.6005(13)
Ag1 C28 2.698(5)
C11 C12 1.355(9)
C11 C18 1.493(9)
C11 H11 0.95
C12 C13 1.521(8)
C12 H12 0.95
C13 C14 1.534(8)
C13 H13A 0.99
C13 H13B 0.99
C14 C15 1.497(7)
C14 H14A 0.99
C14 H14B 0.99
C15 C16 1.404(9)
C15 H15 0.95
C16 C17 1.535(9)
C16 H16 0.95
C17 C18 1.544(10)
C17 H17A 0.99
C17 H17B 0.99
C18 H18A 0.99
C18 H18B 0.99
C1 N5 1.334(6)
C1 N2 1.359(6)
N2 C21 1.433(6)
N2 C3 1.475(6)
C21 C22 1.377(7)
C21 C28A 1.423(8)
C22 C23 1.421(8)
C22 C221 1.517(9)
C221 C222 1.537(8)
C221 C226 1.538(8)
C221 H221 1
C222 C223 1.513(9)
C222 H22A 0.99
C222 H22B 0.99
C223 C224 1.524(9)
C223 H22C 0.99
C223 H22D 0.99
C224 C225 1.521(10)
C224 H22E 0.99
C224 H22F 0.99
C225 C226 1.512(11)
C225 H22G 0.99
C225 H22H 0.99
C226 H22I 0.99
C226 H22J 0.99
C271 C27 1.495(8)
C271 C272 1.528(8)
C271 C276 1.536(7)
C271 H271 1
C272 C273 1.513(10)
C272 H27A 0.99
C272 H27B 0.99
C273 C274 1.519(9)
C273 H27C 0.99
C273 H27D 0.99
C274 C275 1.527(8)
C274 H27E 0.99
C274 H27F 0.99
C275 C276 1.523(9)
C275 H27G 0.99
C275 H27H 0.99
C276 H27I 0.99
C276 H27J 0.99
C23 C24 1.336(10)
C23 H23 0.95
C24 C24A 1.412(9)
C24 H24 0.95
C24A C25 1.403(10)
C24A C28A 1.432(7)
C25 C26 1.348(11)
C25 H25 0.95
C26 C27 1.441(8)
C26 H26 0.95
C27 C28 1.405(8)
C28 C28A 1.413(7)
C28 H28 0.95
C3 C4 1.522(7)
C3 H3A 0.99
C3 H3B 0.99
C4 N5 1.482(6)
C4 H4A 0.99
C4 H4B 0.99
N5 C61 1.442(6)
N5 C51 1.442(6)
C521 C52 1.444(16)
C521 C522 1.537(7)
C521 C526 1.542(6)
C521 C62 1.62(2)
C521 H521 1
C522 C523 1.522(7)
C522 H52A 0.99
C522 H52B 0.99
C523 C524 1.526(8)
C523 H52C 0.99
C523 H52D 0.99
C524 C525 1.508(9)
C524 H52E 0.99
C524 H52F 0.99
C525 C526 1.513(9)
C525 H52G 0.99
C525 H52H 0.99
C526 H52I 0.99
C526 H52J 0.99
C51 C52 1.389(11)
C51 C58A 1.423(10)
C52 C53 1.417(14)
C53 C54 1.343(16)
C53 H53 0.95
C54 C54A 1.400(17)
C54 H54 0.95
C54A C55 1.421(14)
C54A C58A 1.440(15)
C55 C56 1.388(16)
C55 H55 0.95
C56 C57 1.417(14)
C56 H56 0.95
C57 C58 1.351(12)
C57 C571 1.470(14)
C58 C58A 1.411(15)
C58 H58 0.95
C571 C572 1.521(10)
C571 C576 1.542(8)
C571 H571 1
C572 C573 1.514(9)
C572 H57A 0.99
C572 H57B 0.99
C573 C574 1.532(10)
C573 H57C 0.99
C573 H57D 0.99
C574 C575 1.494(11)
C574 H57E 0.99
C574 H57F 0.99
C575 C576 1.503(10)
C575 H57G 0.99
C575 H57H 0.99
C576 H57I 0.99
C576 H57J 0.99
C61 C62 1.383(14)
C61 C68A 1.436(13)
C62 C63 1.411(17)
C63 C64 1.332(18)
C63 H63 0.95
C64 C64A 1.393(19)
C64 H64 0.95
C64A C65 1.424(17)
C64A C68A 1.445(18)
C65 C66 1.38(2)
C65 H65 0.95
C66 C67 1.41(2)
C66 H66 0.95
C67 C68 1.363(15)
C67 C671 1.49(2)
C68 C68A 1.412(17)
C68 H68 0.95
C671 C672 1.494(11)
C671 C676 1.518(10)
C671 H671 1
C672 C673 1.501(10)
C672 H67A 0.99
C672 H67B 0.99
C673 C674 1.521(11)
C673 H67C 0.99
C673 H67D 0.99
C674 C675 1.480(12)
C674 H67E 0.99
C674 H67F 0.99
C675 C676 1.484(11)
C675 H67G 0.99
C675 H67H 0.99
C676 H67I 0.99
C676 H67J 0.99
C101 C102 1.375(10)
C101 C106 1.381(10)
C101 C107 1.503(10)
C102 C103 1.380(11)
C102 H102 0.95
C103 C104 1.385(11)
C103 H103 0.95
C104 C105 1.397(11)
C104 H104 0.95
C105 C106 1.379(10)
C105 H105 0.95
C106 H106 0.95
C107 H10A 0.98
C107 H10B 0.98
C107 H10C 0.98
C110 F111 1.279(12)
C110 F112 1.292(12)
C110 F113 1.389(13)
C110 S11 1.831(11)
S11 O112 1.424(7)
S11 O111 1.428(7)
S11 N11 1.599(10)
N11 S12 1.603(10)
S12 O122 1.420(7)
S12 O121 1.423(12)
S12 C120 1.831(10)
C120 F122 1.306(11)
C120 F121 1.329(13)
C120 F123 1.361(12)
C210 F211 1.233(17)
C210 F212 1.303(17)
C210 F213 1.372(17)
C210 S21 1.904(16)
S21 O212 1.370(12)
S21 O211 1.427(10)
S21 N21 1.564(11)
N21 S22 1.588(12)
S22 O221 1.415(16)
S22 O222 1.426(15)
S22 C220 1.834(13)
C220 F222 1.297(16)
C220 F221 1.332(15)
C220 F223 1.348(15)
